data_8104746
loop_
_publ_author_name
'Yang, Liguo'
'Wang, Xin'
'Luo, Dan'
'Liu, Nana'
'Tian, Dayong'

_publ_section_title
;
 The crystal structure of
 bis(\m2-5-chloro-2-oxido-N-(1-oxidoethylidene)benzohydrazonato-\k5
 N,O,O&#x2032;:N&#x2032;,O&#x2032;&#x2032;)hexkis(pyridine-\k1
 N)trinickel(II) - pyridine (1/1), C63H57Cl2N13Ni3O6
;
_journal_issue 3
_journal_name_full 'Zeitschrift f\"ur Kristallographie - New Crystal Structures'
_journal_page_first 487
_journal_page_last 490
_journal_paper_doi 10.1515/ncrs-2020-0600
_journal_volume 236
_journal_year 2021
_chemical_formula_sum 'C63 H57 Cl2 N13 Ni3 O6'
_chemical_formula_weight 1339.24
_space_group_crystal_system monoclinic
_space_group_IT_number 14
_space_group_name_Hall '-P 2ybc'
_space_group_name_H-M_alt 'P 1 21/c 1'
_atom_sites_solution_hydrogens geom
_audit_creation_method SHELXL-2014/7
_cell_angle_alpha 90
_cell_angle_beta 101.900(3)
_cell_angle_gamma 90
_cell_formula_units_Z 4
_cell_length_a 16.136(4)
_cell_length_b 16.432(4)
_cell_length_c 23.881(6)
_cell_measurement_reflns_used 9926
_cell_measurement_temperature 296(2)
_cell_measurement_theta_max 23.86
_cell_measurement_theta_min 2.94
_cell_volume 6196(3)
_computing_cell_refinement 'Bruker SAINT'
_computing_data_collection 'Bruker APEX2'
_computing_data_reduction 'Bruker SAINT'
_computing_molecular_graphics 'Bruker SHELXTL'
_computing_publication_material 'Bruker SHELXTL'
_computing_structure_refinement 'SHELXL-2014/7 (Sheldrick, 2014)'
_computing_structure_solution 'SHELXS-97 (Sheldrick 2008)'
_diffrn_ambient_temperature 296(2)
_diffrn_measured_fraction_theta_full 0.997
_diffrn_measured_fraction_theta_max 0.997
_diffrn_measurement_device_type 'Bruker APEX-II CCD'
_diffrn_measurement_method '\f and \w scans'
_diffrn_radiation_type MoK\a
_diffrn_radiation_wavelength 0.71073
_diffrn_reflns_av_R_equivalents 0.0531
_diffrn_reflns_av_unetI/netI 0.0343
_diffrn_reflns_Laue_measured_fraction_full 0.997
_diffrn_reflns_Laue_measured_fraction_max 0.997
_diffrn_reflns_limit_h_max 19
_diffrn_reflns_limit_h_min -19
_diffrn_reflns_limit_k_max 19
_diffrn_reflns_limit_k_min -19
_diffrn_reflns_limit_l_max 28
_diffrn_reflns_limit_l_min -28
_diffrn_reflns_number 72238
_diffrn_reflns_point_group_measured_fraction_full 0.997
_diffrn_reflns_point_group_measured_fraction_max 0.997
_diffrn_reflns_theta_full 25.010
_diffrn_reflns_theta_max 25.010
_diffrn_reflns_theta_min 2.479
_exptl_absorpt_coefficient_mu 1.051
_exptl_absorpt_correction_type none
_exptl_crystal_colour red
_exptl_crystal_density_diffrn 1.436
_exptl_crystal_description block
_exptl_crystal_F_000 2768
_exptl_crystal_size_max 0.06
_exptl_crystal_size_mid 0.04
_exptl_crystal_size_min 0.02
_refine_diff_density_max 1.042
_refine_diff_density_min -0.708
_refine_diff_density_rms 0.071
_refine_ls_extinction_coef .
_refine_ls_extinction_method none
_refine_ls_goodness_of_fit_ref 1.029
_refine_ls_hydrogen_treatment constr
_refine_ls_matrix_type full
_refine_ls_number_parameters 786
_refine_ls_number_reflns 10897
_refine_ls_number_restraints 6
_refine_ls_restrained_S_all 1.030
_refine_ls_R_factor_all 0.0656
_refine_ls_R_factor_gt 0.0461
_refine_ls_shift/su_max 0.001
_refine_ls_shift/su_mean 0.000
_refine_ls_structure_factor_coef Fsqd
_refine_ls_weighting_details 'w=1/[\s^2^(Fo^2^)+(0.0630P)^2^+8.0755P] where P=(Fo^2^+2Fc^2^)/3'
_refine_ls_weighting_scheme calc
_refine_ls_wR_factor_gt 0.1195
_refine_ls_wR_factor_ref 0.1357
_reflns_Friedel_coverage 0.000
_reflns_Friedel_fraction_full .
_reflns_Friedel_fraction_max .
_reflns_number_gt 8298
_reflns_number_total 10897
_reflns_threshold_expression 'I > 2\s(I)'
_cod_data_source_file suppl_j_ncrs-2020-0600_suppl.cif
_cod_data_source_block a_a
_cod_original_sg_symbol_H-M 'P 21/c'
_cod_database_code 8104746
_shelx_shelxl_version_number 2014/7
_shelx_space_group_comment
;
The symmetry employed for this shelxl refinement is uniquely defined
by the following loop, which should always be used as a source of
symmetry information in preference to the above space-group names.
They are only intended as comments.
;
_shelx_estimated_absorpt_t_min 0.6504
_shelx_estimated_absorpt_t_max 0.7456

loop_
_space_group_symop_operation_xyz
'x, y, z'
'-x, y+1/2, -z+1/2'
'-x, -y, -z'
'x, -y-1/2, z-1/2'

loop_
_atom_site_label
_atom_site_type_symbol
_atom_site_fract_x
_atom_site_fract_y
_atom_site_fract_z
_atom_site_U_iso_or_equiv
_atom_site_adp_type
_atom_site_occupancy
_atom_site_site_symmetry_order
_atom_site_calc_flag
_atom_site_refinement_flags_posn
_atom_site_refinement_flags_adp
_atom_site_refinement_flags_occupancy
_atom_site_disorder_assembly
_atom_site_disorder_group
Ni1 Ni 0.30718(2) 0.39503(3) 0.28225(2) 0.03055(12) Uani 1 1 d . . . . .
Ni2 Ni 0.59164(3) 0.40468(3) 0.39023(2) 0.03796(14) Uani 1 1 d . . . . .
Ni3 Ni 0.02977(3) 0.33339(3) 0.17469(2) 0.03905(14) Uani 1 1 d . . . . .
O1 O -0.03985(14) 0.30837(16) 0.23295(11) 0.0453(6) Uani 1 1 d . . . . .
O2 O 0.11658(16) 0.36264(18) 0.12628(10) 0.0520(7) Uani 1 1 d . . . . .
O3 O 0.21115(14) 0.37930(15) 0.32435(10) 0.0393(6) Uani 1 1 d . . . . .
O4 O 0.40322(13) 0.41154(15) 0.24046(9) 0.0360(5) Uani 1 1 d . . . . .
O5 O 0.50154(14) 0.39447(15) 0.43821(10) 0.0406(6) Uani 1 1 d . . . . .
O6 O 0.66494(14) 0.41634(17) 0.33259(11) 0.0466(6) Uani 1 1 d . . . . .
N1 N -0.07082(19) 0.3139(2) 0.10421(14) 0.0486(8) Uani 1 1 d . . . . .
N2 N -0.0134(2) 0.4601(2) 0.17227(16) 0.0583(10) Uani 1 1 d . . . . .
N3 N 0.0633(2) 0.2044(2) 0.16906(15) 0.0516(8) Uani 1 1 d . . . . .
N4 N 0.13045(16) 0.35747(17) 0.23514(12) 0.0334(6) Uani 1 1 d . . . . .
N5 N 0.20385(16) 0.37956(17) 0.21484(12) 0.0344(6) Uani 1 1 d . . . . .
N6 N 0.28788(18) 0.52543(17) 0.28177(12) 0.0387(7) Uani 1 1 d . . . . .
N7 N 0.33262(19) 0.26500(18) 0.28403(13) 0.0413(7) Uani 1 1 d . . . . .
N8 N 0.41164(16) 0.40238(17) 0.35037(11) 0.0326(6) Uani 1 1 d . . . . .
N9 N 0.48748(16) 0.40517(17) 0.32985(12) 0.0338(6) Uani 1 1 d . . . . .
N10 N 0.6033(2) 0.2706(2) 0.38994(13) 0.0510(8) Uani 1 1 d . . . . .
N11 N 0.69262(19) 0.40791(19) 0.46179(14) 0.0462(8) Uani 1 1 d . . . . .
N12 N 0.58868(19) 0.5387(2) 0.39976(13) 0.0458(8) Uani 1 1 d . . . . .
N14 N 0.7383(9) 0.9771(6) 0.5261(4) 0.172(4) Uani 1 1 d . U . . .
Cl1 Cl 0.57028(8) 0.38651(9) 0.08203(5) 0.0736(4) Uani 1 1 d . . . . .
Cl2 Cl 0.04575(9) 0.34987(11) 0.48288(5) 0.0868(4) Uani 1 1 d . . . . .
C1 C 0.7353(4) 0.4230(4) 0.5622(2) 0.0870(17) Uani 1 1 d . . . . .
H1 H 0.7207 0.4226 0.5979 0.104 Uiso 1 1 calc R U . . .
C2 C 0.8150(4) 0.4379(4) 0.5575(3) 0.098(2) Uani 1 1 d . . . . .
H2 H 0.8563 0.4496 0.5899 0.118 Uiso 1 1 calc R U . . .
C3 C 0.8353(3) 0.4355(4) 0.5046(3) 0.101(2) Uani 1 1 d . . . . .
H3 H 0.8907 0.4443 0.5004 0.122 Uiso 1 1 calc R U . . .
C4 C 0.7715(3) 0.4198(3) 0.4575(2) 0.0710(14) Uani 1 1 d . . . . .
H4 H 0.7850 0.4176 0.4215 0.085 Uiso 1 1 calc R U . . .
C5 C 0.6755(3) 0.4085(3) 0.51376(18) 0.0643(12) Uani 1 1 d . . . . .
H5 H 0.6201 0.3986 0.5174 0.077 Uiso 1 1 calc R U . . .
C6 C 0.6535(4) 0.5834(3) 0.3923(3) 0.097(2) Uani 1 1 d . . . . .
H6 H 0.6998 0.5567 0.3832 0.116 Uiso 1 1 calc R U . . .
C7 C 0.6572(4) 0.6663(4) 0.3971(4) 0.118(3) Uani 1 1 d . . . . .
H7 H 0.7054 0.6944 0.3923 0.142 Uiso 1 1 calc R U . . .
C8 C 0.5890(4) 0.7075(3) 0.4090(2) 0.0741(14) Uani 1 1 d . . . . .
H8 H 0.5878 0.7641 0.4103 0.089 Uiso 1 1 calc R U . . .
C9 C 0.5239(3) 0.6622(3) 0.4186(2) 0.0715(14) Uani 1 1 d . . . . .
H9 H 0.4771 0.6873 0.4282 0.086 Uiso 1 1 calc R U . . .
C10 C 0.5265(3) 0.5789(3) 0.4141(2) 0.0612(12) Uani 1 1 d . . . . .
H10 H 0.4809 0.5493 0.4217 0.073 Uiso 1 1 calc R U . . .
C11 C 0.6387(2) 0.4115(2) 0.27738(15) 0.0368(8) Uani 1 1 d . . . . .
C12 C 0.7005(2) 0.4125(2) 0.24263(17) 0.0431(9) Uani 1 1 d . . . . .
H12 H 0.7571 0.4181 0.2605 0.052 Uiso 1 1 calc R U . . .
C13 C 0.6807(2) 0.4056(2) 0.18399(17) 0.0459(9) Uani 1 1 d . . . . .
H13 H 0.7232 0.4068 0.1629 0.055 Uiso 1 1 calc R U . . .
C14 C 0.5969(2) 0.3968(2) 0.15679(15) 0.0421(9) Uani 1 1 d . . . . .
C15 C 0.5341(2) 0.3977(2) 0.18755(15) 0.0379(8) Uani 1 1 d . . . . .
H15 H 0.4780 0.3929 0.1683 0.045 Uiso 1 1 calc R U . . .
C16 C 0.5519(2) 0.4055(2) 0.24723(14) 0.0326(7) Uani 1 1 d . . . . .
C17 C 0.4765(2) 0.40798(19) 0.27399(14) 0.0316(7) Uani 1 1 d . . . . .
C18 C 0.4272(2) 0.3947(2) 0.40645(14) 0.0341(8) Uani 1 1 d . . . . .
C19 C 0.3542(2) 0.3838(3) 0.43533(16) 0.0482(10) Uani 1 1 d . . . . .
H19A H 0.3551 0.3295 0.4504 0.072 Uiso 1 1 calc R U . . .
H19B H 0.3022 0.3924 0.4082 0.072 Uiso 1 1 calc R U . . .
H19C H 0.3585 0.4223 0.4660 0.072 Uiso 1 1 calc R U . . .
C20 C 0.5614(3) 0.2236(3) 0.4204(2) 0.0700(13) Uani 1 1 d . . . . .
H20 H 0.5267 0.2490 0.4417 0.084 Uiso 1 1 calc R U . . .
C21 C 0.5665(4) 0.1400(3) 0.4222(3) 0.0897(17) Uani 1 1 d . . . . .
H21 H 0.5367 0.1100 0.4446 0.108 Uiso 1 1 calc R U . . .
C22 C 0.6163(5) 0.1021(4) 0.3905(3) 0.099(2) Uani 1 1 d . . . . .
H22 H 0.6199 0.0456 0.3899 0.119 Uiso 1 1 calc R U . . .
C23 C 0.6608(5) 0.1486(4) 0.3595(2) 0.102(2) Uani 1 1 d . . . . .
H23 H 0.6962 0.1243 0.3382 0.122 Uiso 1 1 calc R U . . .
C24 C 0.6525(4) 0.2325(3) 0.3603(2) 0.0794(16) Uani 1 1 d . . . . .
H24 H 0.6829 0.2636 0.3390 0.095 Uiso 1 1 calc R U . . .
C25 C 0.3531(3) 0.5769(2) 0.29261(18) 0.0513(10) Uani 1 1 d . . . . .
H25 H 0.4076 0.5555 0.3002 0.062 Uiso 1 1 calc R U . . .
C26 C 0.3437(3) 0.6602(3) 0.2931(2) 0.0628(12) Uani 1 1 d . . . . .
H26 H 0.3908 0.6940 0.3013 0.075 Uiso 1 1 calc R U . . .
C27 C 0.2636(3) 0.6920(3) 0.2812(2) 0.0688(13) Uani 1 1 d . . . . .
H27 H 0.2554 0.7480 0.2804 0.083 Uiso 1 1 calc R U . . .
C28 C 0.1960(3) 0.6401(3) 0.2704(2) 0.0679(13) Uani 1 1 d . . . . .
H28 H 0.1410 0.6602 0.2629 0.081 Uiso 1 1 calc R U . . .
C29 C 0.2107(2) 0.5574(2) 0.27089(18) 0.0508(10) Uani 1 1 d . . . . .
H29 H 0.1644 0.5225 0.2632 0.061 Uiso 1 1 calc R U . . .
C30 C 0.3130(3) 0.2185(3) 0.3245(2) 0.0643(12) Uani 1 1 d . . . . .
H30 H 0.2784 0.2397 0.3476 0.077 Uiso 1 1 calc R U . . .
C31 C 0.3417(4) 0.1395(3) 0.3338(2) 0.0885(18) Uani 1 1 d . . . . .
H31 H 0.3275 0.1085 0.3630 0.106 Uiso 1 1 calc R U . . .
C32 C 0.3913(4) 0.1077(3) 0.2993(3) 0.0870(17) Uani 1 1 d . . . . .
H32 H 0.4099 0.0540 0.3038 0.104 Uiso 1 1 calc R U . . .
C33 C 0.4126(4) 0.1549(3) 0.2590(3) 0.096(2) Uani 1 1 d . . . . .
H33 H 0.4480 0.1353 0.2359 0.115 Uiso 1 1 calc R U . . .
C34 C 0.3816(3) 0.2328(3) 0.2523(3) 0.0768(15) Uani 1 1 d . . . . .
H34 H 0.3961 0.2647 0.2236 0.092 Uiso 1 1 calc R U . . .
C35 C 0.0100(4) 0.1449(3) 0.1628(4) 0.128(3) Uani 1 1 d . . . . .
H35 H -0.0464 0.1573 0.1623 0.154 Uiso 1 1 calc R U . . .
C36 C 0.0304(5) 0.0634(4) 0.1565(4) 0.148(4) Uani 1 1 d . . . . .
H36 H -0.0119 0.0240 0.1506 0.177 Uiso 1 1 calc R U . . .
C37 C 0.1084(6) 0.0431(4) 0.1591(3) 0.125(3) Uani 1 1 d . . . . .
H37 H 0.1223 -0.0089 0.1487 0.150 Uiso 1 1 calc R U . . .
C38 C 0.1715(5) 0.1009(4) 0.1779(4) 0.117(2) Uani 1 1 d . . . . .
H38 H 0.2284 0.0868 0.1890 0.140 Uiso 1 1 calc R U . . .
C39 C 0.1437(4) 0.1809(4) 0.1789(4) 0.123(3) Uani 1 1 d . . . . .
H39 H 0.1849 0.2213 0.1871 0.148 Uiso 1 1 calc R U . . .
C40 C -0.1490(2) 0.2981(3) 0.1111(2) 0.0599(11) Uani 1 1 d . . . . .
H40 H -0.1584 0.2933 0.1481 0.072 Uiso 1 1 calc R U . . .
C41 C -0.2159(3) 0.2888(3) 0.0663(3) 0.0801(16) Uani 1 1 d . . . . .
H41 H -0.2697 0.2776 0.0728 0.096 Uiso 1 1 calc R U . . .
C42 C -0.2033(4) 0.2960(4) 0.0122(3) 0.0891(19) Uani 1 1 d . . . . .
H42 H -0.2481 0.2903 -0.0190 0.107 Uiso 1 1 calc R U . . .
C43 C -0.1228(4) 0.3118(4) 0.0043(2) 0.099(2) Uani 1 1 d . . . . .
H43 H -0.1120 0.3165 -0.0323 0.118 Uiso 1 1 calc R U . . .
C44 C -0.0589(3) 0.3205(3) 0.0515(2) 0.0742(14) Uani 1 1 d . . . . .
H44 H -0.0046 0.3315 0.0461 0.089 Uiso 1 1 calc R U . . .
C45 C 0.0266(4) 0.5210(3) 0.1542(3) 0.108(2) Uani 1 1 d . . . . .
H45 H 0.0755 0.5104 0.1406 0.129 Uiso 1 1 calc R U . . .
C46 C -0.0022(6) 0.6024(4) 0.1548(4) 0.148(4) Uani 1 1 d . . . . .
H46 H 0.0286 0.6445 0.1429 0.178 Uiso 1 1 calc R U . . .
C47 C -0.0733(7) 0.6182(5) 0.1723(4) 0.151(5) Uani 1 1 d . . . . .
H47 H -0.0931 0.6713 0.1721 0.181 Uiso 1 1 calc R U . . .
C48 C -0.1167(6) 0.5569(4) 0.1905(3) 0.117(3) Uani 1 1 d . . . . .
H48 H -0.1672 0.5665 0.2025 0.141 Uiso 1 1 calc R U . . .
C49 C -0.0836(4) 0.4796(3) 0.1906(2) 0.0814(16) Uani 1 1 d . . . . .
H49 H -0.1124 0.4377 0.2046 0.098 Uiso 1 1 calc R U . . .
C50 C 0.0205(3) 0.3395(3) 0.40822(17) 0.0511(10) Uani 1 1 d . . . . .
C51 C -0.0608(3) 0.3196(2) 0.38023(19) 0.0528(10) Uani 1 1 d . . . . .
H51 H -0.1033 0.3119 0.4008 0.063 Uiso 1 1 calc R U . . .
C52 C -0.0779(2) 0.3113(2) 0.32200(18) 0.0460(9) Uani 1 1 d . . . . .
H52 H -0.1331 0.2985 0.3038 0.055 Uiso 1 1 calc R U . . .
C53 C -0.0167(2) 0.3211(2) 0.28761(16) 0.0375(8) Uani 1 1 d . . . . .
C54 C 0.0666(2) 0.3437(2) 0.31787(15) 0.0347(8) Uani 1 1 d . . . . .
C55 C 0.0827(2) 0.3518(2) 0.37748(16) 0.0419(9) Uani 1 1 d . . . . .
H55 H 0.1369 0.3658 0.3968 0.050 Uiso 1 1 calc R U . . .
C56 C 0.1409(2) 0.3606(2) 0.29093(15) 0.0324(7) Uani 1 1 d . . . . .
C57 C 0.1883(2) 0.3806(2) 0.15869(15) 0.0406(8) Uani 1 1 d . . . . .
C58 C 0.2588(2) 0.4047(3) 0.13024(17) 0.0580(12) Uani 1 1 d . . . . .
H58A H 0.2693 0.3617 0.1055 0.087 Uiso 1 1 calc R U . . .
H58B H 0.3090 0.4148 0.1588 0.087 Uiso 1 1 calc R U . . .
H58C H 0.2432 0.4532 0.1082 0.087 Uiso 1 1 calc R U . . .
C59 C 0.6863(8) 0.8488(6) 0.5177(4) 0.142(4) Uani 1 1 d . . . . .
H59 H 0.6393 0.8148 0.5138 0.171 Uiso 1 1 calc R U . . .
C60 C 0.6740(8) 0.9273(7) 0.5182(4) 0.151(4) Uani 1 1 d . . . . .
H60 H 0.6192 0.9478 0.5129 0.182 Uiso 1 1 calc R U . . .
C61 C 0.7589(9) 0.8161(6) 0.5223(4) 0.136(3) Uani 1 1 d . . . . .
H61 H 0.7640 0.7597 0.5220 0.163 Uiso 1 1 calc R U . . .
C62 C 0.8171(9) 0.9487(8) 0.5301(4) 0.151(4) Uani 1 1 d . . . . .
H62 H 0.8636 0.9832 0.5343 0.181 Uiso 1 1 calc R U . . .
C63 C 0.8258(8) 0.8616(7) 0.5275(3) 0.148(4) Uani 1 1 d . . . . .
H63 H 0.8788 0.8382 0.5295 0.178 Uiso 1 1 calc R U . . .

loop_
_atom_site_aniso_label
_atom_site_aniso_U_11
_atom_site_aniso_U_22
_atom_site_aniso_U_33
_atom_site_aniso_U_23
_atom_site_aniso_U_13
_atom_site_aniso_U_12
Ni1 0.0244(2) 0.0344(2) 0.0323(2) -0.00074(18) 0.00451(17) -0.00279(17)
Ni2 0.0276(2) 0.0507(3) 0.0337(3) -0.0013(2) 0.00207(18) 0.0035(2)
Ni3 0.0290(2) 0.0431(3) 0.0419(3) -0.0011(2) -0.00008(19) -0.00692(19)
O1 0.0302(12) 0.0499(16) 0.0539(17) 0.0011(13) 0.0047(11) -0.0086(11)
O2 0.0398(14) 0.080(2) 0.0332(14) -0.0004(13) 0.0002(11) -0.0171(14)
O3 0.0281(12) 0.0531(15) 0.0358(13) -0.0029(11) 0.0050(10) -0.0049(11)
O4 0.0255(11) 0.0505(15) 0.0304(12) 0.0011(11) 0.0022(10) -0.0031(10)
O5 0.0338(13) 0.0565(16) 0.0296(13) -0.0005(11) 0.0022(10) 0.0008(11)
O6 0.0270(12) 0.0701(18) 0.0411(15) -0.0016(13) 0.0031(11) 0.0019(12)
N1 0.0386(17) 0.0459(19) 0.055(2) -0.0071(16) -0.0044(15) -0.0007(14)
N2 0.052(2) 0.041(2) 0.070(2) 0.0062(17) -0.0173(18) -0.0089(17)
N3 0.0414(18) 0.045(2) 0.064(2) -0.0087(17) 0.0011(16) -0.0039(15)
N4 0.0263(14) 0.0394(16) 0.0343(16) -0.0012(13) 0.0054(12) -0.0051(12)
N5 0.0293(14) 0.0385(16) 0.0356(16) -0.0003(13) 0.0074(12) -0.0059(12)
N6 0.0400(16) 0.0347(16) 0.0391(17) -0.0012(13) 0.0027(13) 0.0013(13)
N7 0.0431(17) 0.0345(17) 0.0441(18) -0.0017(14) 0.0040(14) -0.0029(13)
N8 0.0260(13) 0.0390(16) 0.0324(15) -0.0005(12) 0.0053(11) -0.0016(12)
N9 0.0245(13) 0.0438(17) 0.0330(16) -0.0003(13) 0.0059(11) 0.0015(12)
N10 0.054(2) 0.054(2) 0.0402(18) -0.0029(16) -0.0020(15) 0.0128(17)
N11 0.0376(17) 0.051(2) 0.0463(19) -0.0045(15) -0.0006(14) 0.0049(14)
N12 0.0415(17) 0.0492(19) 0.0448(18) -0.0009(15) 0.0047(14) -0.0019(15)
N14 0.226(10) 0.160(8) 0.117(6) -0.014(5) 0.008(7) -0.030(8)
Cl1 0.0659(7) 0.1182(11) 0.0409(6) -0.0087(6) 0.0206(5) -0.0191(7)
Cl2 0.0757(8) 0.1399(13) 0.0522(7) -0.0028(7) 0.0303(6) -0.0167(8)
C1 0.084(4) 0.112(5) 0.052(3) -0.009(3) -0.019(3) 0.018(3)
C2 0.093(5) 0.095(4) 0.079(4) -0.015(3) -0.044(4) 0.010(4)
C3 0.042(3) 0.105(5) 0.142(6) 0.003(4) -0.017(3) -0.005(3)
C4 0.038(2) 0.093(4) 0.076(3) -0.003(3) -0.002(2) 0.002(2)
C5 0.059(3) 0.086(3) 0.043(2) 0.001(2) -0.003(2) 0.011(2)
C6 0.086(4) 0.057(3) 0.169(6) 0.007(4) 0.075(4) 0.004(3)
C7 0.109(5) 0.063(4) 0.208(8) 0.000(4) 0.091(6) -0.018(3)
C8 0.095(4) 0.047(3) 0.081(3) -0.002(2) 0.018(3) 0.003(3)
C9 0.069(3) 0.058(3) 0.089(4) -0.014(3) 0.021(3) 0.006(2)
C10 0.057(3) 0.049(3) 0.080(3) -0.016(2) 0.019(2) -0.003(2)
C11 0.0311(17) 0.0342(19) 0.046(2) -0.0007(16) 0.0092(15) 0.0008(14)
C12 0.0288(18) 0.049(2) 0.052(2) 0.0010(18) 0.0100(16) 0.0013(16)
C13 0.040(2) 0.052(2) 0.050(2) 0.0019(19) 0.0205(18) 0.0014(17)
C14 0.048(2) 0.045(2) 0.035(2) -0.0042(16) 0.0126(16) -0.0048(17)
C15 0.0343(18) 0.038(2) 0.042(2) 0.0010(16) 0.0093(15) -0.0045(15)
C16 0.0309(17) 0.0308(18) 0.0365(19) 0.0013(14) 0.0076(14) -0.0019(14)
C17 0.0280(16) 0.0303(18) 0.0356(19) 0.0013(14) 0.0041(14) -0.0031(13)
C18 0.0317(17) 0.0359(19) 0.0339(19) -0.0013(15) 0.0052(14) -0.0005(14)
C19 0.038(2) 0.071(3) 0.036(2) -0.0028(19) 0.0084(16) -0.0030(19)
C20 0.068(3) 0.054(3) 0.089(4) 0.001(3) 0.019(3) 0.004(2)
C21 0.097(4) 0.056(3) 0.115(5) 0.009(3) 0.020(4) 0.005(3)
C22 0.140(6) 0.061(4) 0.085(4) -0.005(3) -0.003(4) 0.025(4)
C23 0.163(6) 0.081(4) 0.064(3) 0.004(3) 0.033(4) 0.061(4)
C24 0.119(4) 0.072(3) 0.052(3) 0.010(2) 0.028(3) 0.039(3)
C25 0.044(2) 0.042(2) 0.066(3) 0.000(2) 0.0067(19) -0.0048(18)
C26 0.071(3) 0.041(2) 0.073(3) -0.004(2) 0.008(2) -0.011(2)
C27 0.091(4) 0.036(2) 0.076(3) -0.005(2) 0.008(3) 0.014(2)
C28 0.059(3) 0.053(3) 0.087(4) -0.003(2) 0.004(2) 0.017(2)
C29 0.041(2) 0.042(2) 0.065(3) -0.002(2) 0.0019(19) 0.0062(18)
C30 0.080(3) 0.047(3) 0.066(3) 0.002(2) 0.015(2) -0.004(2)
C31 0.131(5) 0.046(3) 0.080(4) 0.011(3) 0.003(4) -0.008(3)
C32 0.102(4) 0.040(3) 0.115(5) -0.004(3) 0.013(4) 0.018(3)
C33 0.089(4) 0.053(3) 0.157(6) -0.018(4) 0.050(4) 0.004(3)
C34 0.087(4) 0.045(3) 0.112(4) -0.011(3) 0.051(3) -0.002(2)
C35 0.062(3) 0.049(3) 0.246(9) 0.021(4) -0.030(4) -0.006(3)
C36 0.110(5) 0.047(4) 0.230(9) 0.013(4) -0.095(6) -0.019(3)
C37 0.158(7) 0.067(4) 0.145(7) -0.043(4) 0.017(6) 0.012(5)
C38 0.102(5) 0.091(5) 0.168(7) 0.001(5) 0.054(5) 0.032(4)
C39 0.086(4) 0.058(4) 0.250(9) 0.000(4) 0.091(5) 0.005(3)
C40 0.042(2) 0.059(3) 0.071(3) -0.004(2) -0.006(2) -0.005(2)
C41 0.045(3) 0.081(4) 0.101(4) -0.018(3) -0.017(3) -0.001(2)
C42 0.066(3) 0.090(4) 0.090(4) -0.032(3) -0.034(3) 0.010(3)
C43 0.097(5) 0.133(6) 0.055(3) -0.023(3) -0.010(3) 0.005(4)
C44 0.061(3) 0.103(4) 0.053(3) -0.017(3) 0.000(2) -0.007(3)
C45 0.065(3) 0.067(4) 0.171(7) 0.042(4) -0.020(4) -0.013(3)
C46 0.125(6) 0.053(4) 0.226(10) 0.040(5) -0.058(7) -0.033(4)
C47 0.177(9) 0.053(4) 0.171(8) -0.023(5) -0.082(8) 0.027(5)
C48 0.175(7) 0.069(4) 0.099(5) -0.012(4) 0.008(5) 0.056(5)
C49 0.102(4) 0.064(3) 0.075(3) -0.001(3) 0.009(3) 0.027(3)
C50 0.051(2) 0.059(3) 0.048(2) 0.0050(19) 0.0214(19) 0.0009(19)
C51 0.045(2) 0.052(2) 0.069(3) 0.005(2) 0.029(2) -0.0001(19)
C52 0.0287(18) 0.041(2) 0.069(3) 0.0045(19) 0.0136(18) -0.0018(16)
C53 0.0313(17) 0.0293(18) 0.052(2) 0.0049(16) 0.0083(16) 0.0008(14)
C54 0.0297(17) 0.0304(18) 0.045(2) 0.0040(15) 0.0108(15) 0.0018(14)
C55 0.0357(19) 0.040(2) 0.052(2) 0.0012(17) 0.0132(17) -0.0014(16)
C56 0.0273(17) 0.0308(18) 0.039(2) -0.0002(15) 0.0055(14) -0.0003(13)
C57 0.0353(19) 0.047(2) 0.037(2) 0.0000(17) 0.0026(15) -0.0072(16)
C58 0.044(2) 0.090(3) 0.040(2) 0.004(2) 0.0091(18) -0.018(2)
C59 0.211(12) 0.093(7) 0.143(8) -0.015(6) 0.085(8) -0.028(7)
C60 0.210(12) 0.126(8) 0.132(8) -0.017(6) 0.068(8) -0.002(8)
C61 0.217(12) 0.091(6) 0.104(6) -0.006(5) 0.044(7) 0.003(8)
C62 0.196(11) 0.148(10) 0.090(6) 0.006(6) -0.013(7) -0.070(8)
C63 0.196(11) 0.139(9) 0.090(6) 0.004(6) -0.015(6) -0.003(8)

loop_
_atom_type_symbol
_atom_type_description
_atom_type_scat_dispersion_real
_atom_type_scat_dispersion_imag
_atom_type_scat_source
C C 0.0033 0.0016 'International Tables Vol C Tables 4.2.6.8 and 6.1.1.4'
H H 0.0000 0.0000 'International Tables Vol C Tables 4.2.6.8 and 6.1.1.4'
N N 0.0061 0.0033 'International Tables Vol C Tables 4.2.6.8 and 6.1.1.4'
O O 0.0106 0.0060 'International Tables Vol C Tables 4.2.6.8 and 6.1.1.4'
Ni Ni 0.3393 1.1124 'International Tables Vol C Tables 4.2.6.8 and 6.1.1.4'
Cl Cl 0.1484 0.1585 'International Tables Vol C Tables 4.2.6.8 and 6.1.1.4'

loop_
_geom_angle_atom_site_label_1
_geom_angle_atom_site_label_2
_geom_angle_atom_site_label_3
_geom_angle
_geom_angle_site_symmetry_1
_geom_angle_site_symmetry_3
O4 Ni1 O3 179.58(10) . .
O4 Ni1 N5 101.98(10) . .
O3 Ni1 N5 78.22(10) . .
O4 Ni1 N8 78.45(10) . .
O3 Ni1 N8 101.37(10) . .
N5 Ni1 N8 176.30(11) . .
O4 Ni1 N6 89.35(10) . .
O3 Ni1 N6 90.28(11) . .
N5 Ni1 N6 91.46(11) . .
N8 Ni1 N6 92.23(11) . .
O4 Ni1 N7 88.90(11) . .
O3 Ni1 N7 91.46(11) . .
N5 Ni1 N7 90.75(11) . .
N8 Ni1 N7 85.58(11) . .
N6 Ni1 N7 177.43(11) . .
N9 Ni2 O6 91.83(11) . .
N9 Ni2 O5 79.18(10) . .
O6 Ni2 O5 170.99(9) . .
N9 Ni2 N11 172.74(12) . .
O6 Ni2 N11 95.03(11) . .
O5 Ni2 N11 93.92(11) . .
N9 Ni2 N10 93.55(12) . .
O6 Ni2 N10 91.74(12) . .
O5 Ni2 N10 89.48(12) . .
N11 Ni2 N10 88.60(12) . .
N9 Ni2 N12 92.16(11) . .
O6 Ni2 N12 90.21(11) . .
O5 Ni2 N12 89.49(11) . .
N11 Ni2 N12 85.47(12) . .
N10 Ni2 N12 173.90(11) . .
N4 Ni3 O1 91.60(11) . .
N4 Ni3 O2 79.09(10) . .
O1 Ni3 O2 170.69(10) . .
N4 Ni3 N1 173.96(13) . .
O1 Ni3 N1 94.22(12) . .
O2 Ni3 N1 95.08(12) . .
N4 Ni3 N2 92.16(12) . .
O1 Ni3 N2 89.59(13) . .
O2 Ni3 N2 90.72(14) . .
N1 Ni3 N2 86.29(12) . .
N4 Ni3 N3 93.56(12) . .
O1 Ni3 N3 91.42(12) . .
O2 Ni3 N3 89.21(13) . .
N1 Ni3 N3 87.90(12) . .
N2 Ni3 N3 174.16(12) . .
C53 O1 Ni3 125.4(2) . .
C57 O2 Ni3 110.4(2) . .
C56 O3 Ni1 112.9(2) . .
C17 O4 Ni1 112.7(2) . .
C18 O5 Ni2 110.9(2) . .
C11 O6 Ni2 125.2(2) . .
C44 N1 C40 117.6(4) . .
C44 N1 Ni3 120.7(3) . .
C40 N1 Ni3 121.6(3) . .
C45 N2 C49 115.7(5) . .
C45 N2 Ni3 124.0(4) . .
C49 N2 Ni3 120.3(3) . .
C35 N3 C39 113.8(5) . .
C35 N3 Ni3 124.9(4) . .
C39 N3 Ni3 120.9(3) . .
C56 N4 N5 113.4(3) . .
C56 N4 Ni3 131.6(2) . .
N5 N4 Ni3 114.9(2) . .
C57 N5 N4 110.8(3) . .
C57 N5 Ni1 138.0(2) . .
N4 N5 Ni1 111.09(19) . .
C29 N6 C25 117.3(3) . .
C29 N6 Ni1 121.4(3) . .
C25 N6 Ni1 121.3(3) . .
C34 N7 C30 116.9(4) . .
C34 N7 Ni1 121.2(3) . .
C30 N7 Ni1 120.7(3) . .
C18 N8 N9 111.0(3) . .
C18 N8 Ni1 137.8(2) . .
N9 N8 Ni1 110.48(19) . .
C17 N9 N8 114.2(3) . .
C17 N9 Ni2 131.3(2) . .
N8 N9 Ni2 114.5(2) . .
C24 N10 C20 116.3(4) . .
C24 N10 Ni2 122.3(3) . .
C20 N10 Ni2 121.4(3) . .
C4 N11 C5 117.6(4) . .
C4 N11 Ni2 122.8(3) . .
C5 N11 Ni2 119.0(3) . .
C10 N12 C6 115.3(4) . .
C10 N12 Ni2 124.4(3) . .
C6 N12 Ni2 120.4(3) . .
C60 N14 C62 120.4(12) . .
C2 C1 C5 119.1(6) . .
C2 C1 H1 120.5 . .
C5 C1 H1 120.5 . .
C1 C2 C3 119.2(5) . .
C1 C2 H2 120.4 . .
C3 C2 H2 120.4 . .
C2 C3 C4 118.4(5) . .
C2 C3 H3 120.8 . .
C4 C3 H3 120.8 . .
N11 C4 C3 122.5(5) . .
N11 C4 H4 118.8 . .
C3 C4 H4 118.8 . .
N11 C5 C1 123.2(5) . .
N11 C5 H5 118.4 . .
C1 C5 H5 118.4 . .
N12 C6 C7 124.5(5) . .
N12 C6 H6 117.8 . .
C7 C6 H6 117.8 . .
C6 C7 C8 119.1(5) . .
C6 C7 H7 120.5 . .
C8 C7 H7 120.5 . .
C9 C8 C7 116.8(5) . .
C9 C8 H8 121.6 . .
C7 C8 H8 121.6 . .
C8 C9 C10 120.0(5) . .
C8 C9 H9 120.0 . .
C10 C9 H9 120.0 . .
N12 C10 C9 124.2(4) . .
N12 C10 H10 117.9 . .
C9 C10 H10 117.9 . .
O6 C11 C12 118.1(3) . .
O6 C11 C16 126.1(3) . .
C12 C11 C16 115.8(3) . .
C13 C12 C11 123.4(3) . .
C13 C12 H12 118.3 . .
C11 C12 H12 118.3 . .
C12 C13 C14 119.1(3) . .
C12 C13 H13 120.5 . .
C14 C13 H13 120.5 . .
C15 C14 C13 120.5(3) . .
C15 C14 Cl1 119.6(3) . .
C13 C14 Cl1 119.9(3) . .
C14 C15 C16 121.9(3) . .
C14 C15 H15 119.1 . .
C16 C15 H15 119.1 . .
C15 C16 C11 119.3(3) . .
C15 C16 C17 115.2(3) . .
C11 C16 C17 125.5(3) . .
O4 C17 N9 123.4(3) . .
O4 C17 C16 117.6(3) . .
N9 C17 C16 119.0(3) . .
O5 C18 N8 124.2(3) . .
O5 C18 C19 117.2(3) . .
N8 C18 C19 118.5(3) . .
C18 C19 H19A 109.5 . .
C18 C19 H19B 109.5 . .
H19A C19 H19B 109.5 . .
C18 C19 H19C 109.5 . .
H19A C19 H19C 109.5 . .
H19B C19 H19C 109.5 . .
N10 C20 C21 124.1(5) . .
N10 C20 H20 118.0 . .
C21 C20 H20 118.0 . .
C22 C21 C20 118.5(6) . .
C22 C21 H21 120.8 . .
C20 C21 H21 120.8 . .
C21 C22 C23 118.7(6) . .
C21 C22 H22 120.6 . .
C23 C22 H22 120.6 . .
C22 C23 C24 119.1(6) . .
C22 C23 H23 120.4 . .
C24 C23 H23 120.4 . .
N10 C24 C23 123.3(5) . .
N10 C24 H24 118.4 . .
C23 C24 H24 118.4 . .
N6 C25 C26 123.3(4) . .
N6 C25 H25 118.4 . .
C26 C25 H25 118.4 . .
C27 C26 C25 118.6(4) . .
C27 C26 H26 120.7 . .
C25 C26 H26 120.7 . .
C28 C27 C26 118.9(4) . .
C28 C27 H27 120.5 . .
C26 C27 H27 120.5 . .
C27 C28 C29 118.9(4) . .
C27 C28 H28 120.5 . .
C29 C28 H28 120.5 . .
N6 C29 C28 123.0(4) . .
N6 C29 H29 118.5 . .
C28 C29 H29 118.5 . .
N7 C30 C31 122.6(5) . .
N7 C30 H30 118.7 . .
C31 C30 H30 118.7 . .
C32 C31 C30 118.8(5) . .
C32 C31 H31 120.6 . .
C30 C31 H31 120.6 . .
C33 C32 C31 118.9(5) . .
C33 C32 H32 120.6 . .
C31 C32 H32 120.6 . .
C32 C33 C34 118.9(6) . .
C32 C33 H33 120.5 . .
C34 C33 H33 120.5 . .
N7 C34 C33 123.9(5) . .
N7 C34 H34 118.1 . .
C33 C34 H34 118.1 . .
N3 C35 C36 125.1(6) . .
N3 C35 H35 117.5 . .
C36 C35 H35 117.5 . .
C37 C36 C35 119.4(6) . .
C37 C36 H36 120.3 . .
C35 C36 H36 120.3 . .
C36 C37 C38 118.6(6) . .
C36 C37 H37 120.7 . .
C38 C37 H37 120.7 . .
C39 C38 C37 115.6(7) . .
C39 C38 H38 122.2 . .
C37 C38 H38 122.2 . .
N3 C39 C38 125.3(6) . .
N3 C39 H39 117.3 . .
C38 C39 H39 117.3 . .
N1 C40 C41 122.9(5) . .
N1 C40 H40 118.6 . .
C41 C40 H40 118.6 . .
C42 C41 C40 119.2(5) . .
C42 C41 H41 120.4 . .
C40 C41 H41 120.4 . .
C41 C42 C43 118.7(5) . .
C41 C42 H42 120.7 . .
C43 C42 H42 120.7 . .
C44 C43 C42 118.6(6) . .
C44 C43 H43 120.7 . .
C42 C43 H43 120.7 . .
N1 C44 C43 123.0(5) . .
N1 C44 H44 118.5 . .
C43 C44 H44 118.5 . .
N2 C45 C46 122.2(7) . .
N2 C45 H45 118.9 . .
C46 C45 H45 118.9 . .
C47 C46 C45 119.6(8) . .
C47 C46 H46 120.2 . .
C45 C46 H46 120.2 . .
C46 C47 C48 119.8(7) . .
C46 C47 H47 120.1 . .
C48 C47 H47 120.1 . .
C47 C48 C49 117.5(8) . .
C47 C48 H48 121.2 . .
C49 C48 H48 121.2 . .
N2 C49 C48 125.1(6) . .
N2 C49 H49 117.5 . .
C48 C49 H49 117.5 . .
C55 C50 C51 120.1(4) . .
C55 C50 Cl2 119.1(3) . .
C51 C50 Cl2 120.8(3) . .
C52 C51 C50 119.1(3) . .
C52 C51 H51 120.4 . .
C50 C51 H51 120.4 . .
C51 C52 C53 124.0(3) . .
C51 C52 H52 118.0 . .
C53 C52 H52 118.0 . .
O1 C53 C52 118.3(3) . .
O1 C53 C54 126.3(3) . .
C52 C53 C54 115.4(3) . .
C55 C54 C53 119.6(3) . .
C55 C54 C56 115.0(3) . .
C53 C54 C56 125.4(3) . .
C50 C55 C54 121.8(3) . .
C50 C55 H55 119.1 . .
C54 C55 H55 119.1 . .
O3 C56 N4 123.7(3) . .
O3 C56 C54 117.4(3) . .
N4 C56 C54 118.9(3) . .
O2 C57 N5 124.8(3) . .
O2 C57 C58 117.5(3) . .
N5 C57 C58 117.7(3) . .
C57 C58 H58A 109.5 . .
C57 C58 H58B 109.5 . .
H58A C58 H58B 109.5 . .
C57 C58 H58C 109.5 . .
H58A C58 H58C 109.5 . .
H58B C58 H58C 109.5 . .
C61 C59 C60 123.7(12) . .
C61 C59 H59 118.2 . .
C60 C59 H59 118.2 . .
C59 C60 N14 120.3(12) . .
C59 C60 H60 119.9 . .
N14 C60 H60 119.9 . .
C59 C61 C63 119.8(11) . .
C59 C61 H61 120.1 . .
C63 C61 H61 120.1 . .
N14 C62 C63 116.3(10) . .
N14 C62 H62 121.9 . .
C63 C62 H62 121.9 . .
C61 C63 C62 119.4(11) . .
C61 C63 H63 120.3 . .
C62 C63 H63 120.3 . .

loop_
_geom_bond_atom_site_label_1
_geom_bond_atom_site_label_2
_geom_bond_distance
_geom_bond_site_symmetry_2
Ni1 O4 2.027(2) .
Ni1 O3 2.030(2) .
Ni1 N5 2.081(3) .
Ni1 N8 2.091(3) .
Ni1 N6 2.165(3) .
Ni1 N7 2.174(3) .
Ni2 N9 1.976(3) .
Ni2 O6 2.000(2) .
Ni2 O5 2.035(2) .
Ni2 N11 2.105(3) .
Ni2 N10 2.211(4) .
Ni2 N12 2.215(3) .
Ni3 N4 1.978(3) .
Ni3 O1 2.003(3) .
Ni3 O2 2.049(3) .
Ni3 N1 2.108(3) .
Ni3 N2 2.193(4) .
Ni3 N3 2.198(3) .
O1 C53 1.298(4) .
O2 C57 1.287(4) .
O3 C56 1.282(4) .
O4 C17 1.285(4) .
O5 C18 1.280(4) .
O6 C11 1.301(4) .
N1 C44 1.316(6) .
N1 C40 1.330(5) .
N2 C45 1.310(6) .
N2 C49 1.336(6) .
N3 C35 1.291(6) .
N3 C39 1.328(7) .
N4 C56 1.309(4) .
N4 N5 1.416(4) .
N5 C57 1.313(4) .
N6 C29 1.327(5) .
N6 C25 1.333(5) .
N7 C34 1.313(5) .
N7 C30 1.321(5) .
N8 C18 1.317(4) .
N8 N9 1.410(4) .
N9 C17 1.310(4) .
N10 C24 1.324(5) .
N10 C20 1.337(6) .
N11 C4 1.312(5) .
N11 C5 1.326(5) .
N12 C10 1.305(5) .
N12 C6 1.321(6) .
N14 C60 1.304(12) .
N14 C62 1.339(13) .
Cl1 C14 1.756(4) .
Cl2 C50 1.753(4) .
C1 C2 1.337(8) .
C1 C5 1.365(6) .
C1 H1 0.9300 .
C2 C3 1.371(9) .
C2 H2 0.9300 .
C3 C4 1.383(7) .
C3 H3 0.9300 .
C4 H4 0.9300 .
C5 H5 0.9300 .
C6 C7 1.367(8) .
C6 H6 0.9300 .
C7 C8 1.371(8) .
C7 H7 0.9300 .
C8 C9 1.346(7) .
C8 H8 0.9300 .
C9 C10 1.374(6) .
C9 H9 0.9300 .
C10 H10 0.9300 .
C11 C12 1.422(5) .
C11 C16 1.440(5) .
C12 C13 1.375(5) .
C12 H12 0.9300 .
C13 C14 1.382(5) .
C13 H13 0.9300 .
C14 C15 1.368(5) .
C15 C16 1.401(5) .
C15 H15 0.9300 .
C16 C17 1.488(4) .
C18 C19 1.494(5) .
C19 H19A 0.9600 .
C19 H19B 0.9600 .
C19 H19C 0.9600 .
C20 C21 1.377(7) .
C20 H20 0.9300 .
C21 C22 1.364(8) .
C21 H21 0.9300 .
C22 C23 1.365(9) .
C22 H22 0.9300 .
C23 C24 1.386(7) .
C23 H23 0.9300 .
C24 H24 0.9300 .
C25 C26 1.377(6) .
C25 H25 0.9300 .
C26 C27 1.369(7) .
C26 H26 0.9300 .
C27 C28 1.367(7) .
C27 H27 0.9300 .
C28 C29 1.379(6) .
C28 H28 0.9300 .
C29 H29 0.9300 .
C30 C31 1.381(7) .
C30 H30 0.9300 .
C31 C32 1.364(8) .
C31 H31 0.9300 .
C32 C33 1.336(8) .
C32 H32 0.9300 .
C33 C34 1.372(7) .
C33 H33 0.9300 .
C34 H34 0.9300 .
C35 C36 1.394(9) .
C35 H35 0.9300 .
C36 C37 1.292(10) .
C36 H36 0.9300 .
C37 C38 1.397(10) .
C37 H37 0.9300 .
C38 C39 1.390(8) .
C38 H38 0.9300 .
C39 H39 0.9300 .
C40 C41 1.364(6) .
C40 H40 0.9300 .
C41 C42 1.353(8) .
C41 H41 0.9300 .
C42 C43 1.375(8) .
C42 H42 0.9300 .
C43 C44 1.369(7) .
C43 H43 0.9300 .
C44 H44 0.9300 .
C45 C46 1.417(10) .
C45 H45 0.9300 .
C46 C47 1.326(13) .
C46 H46 0.9300 .
C47 C48 1.349(12) .
C47 H47 0.9300 .
C48 C49 1.378(7) .
C48 H48 0.9300 .
C49 H49 0.9300 .
C50 C55 1.375(5) .
C50 C51 1.384(6) .
C51 C52 1.368(6) .
C51 H51 0.9300 .
C52 C53 1.417(5) .
C52 H52 0.9300 .
C53 C54 1.438(5) .
C54 C55 1.400(5) .
C54 C56 1.498(4) .
C55 H55 0.9300 .
C57 C58 1.494(5) .
C58 H58A 0.9600 .
C58 H58B 0.9600 .
C58 H58C 0.9600 .
C59 C61 1.274(12) .
C59 C60 1.306(12) .
C59 H59 0.9300 .
C60 H60 0.9300 .
C61 C63 1.297(12) .
C61 H61 0.9300 .
C62 C63 1.441(13) .
C62 H62 0.9300 .
C63 H63 0.9300 .
